data_7051162
loop_
_publ_author_name
'Marek Necas'
'Mark R. St J. Foreman'
'Jarom\'ir Marek'
'J. Derek Woollins'
'Josef Novosad'

_publ_section_title
;
 New mixed-donor unsymmetrical P--N--P ligands and their palladium(II)
 complexes
;
_journal_issue 10
_journal_name_full 'New J. Chem.'
_journal_page_first 1256
_journal_page_last 1263
_journal_paper_doi 10.1039/b103501k
_journal_volume 25
_journal_year 2001
_chemical_formula_moiety '[Ph2P(S)-N-P(O)(OPh)2]2Pd'
_chemical_formula_sum 'C24 H20 N O3 P2 Pd0.5 S'
_chemical_formula_weight 517.61
_chemical_name_systematic
; 
? 
;
_space_group_IT_number 14
_symmetry_cell_setting monoclinic
_symmetry_space_group_name_Hall '-P 2yn'
_symmetry_space_group_name_H-M 'P 1 21/n 1'
_atom_sites_solution_hydrogens geom
_atom_sites_solution_primary direct
_atom_sites_solution_secondary difmap
_audit_creation_method SHELXL-97
_cell_angle_alpha 90.00
_cell_angle_beta 99.24(3)
_cell_angle_gamma 90.00
_cell_formula_units_Z 4
_cell_length_a 10.678(2)
_cell_length_b 9.294(2)
_cell_length_c 23.112(5)
_cell_measurement_temperature 120(2)
_cell_volume 2263.9(8)
_computing_structure_refinement 'SHELXL-97 (Sheldrick, 1997)'
_computing_structure_solution 'SHELXS-97 (Sheldrick, 1990)'
_diffrn_ambient_temperature 120(2)
_diffrn_measured_fraction_theta_full 0.919
_diffrn_measured_fraction_theta_max 0.919
_diffrn_radiation_monochromator graphite
_diffrn_radiation_source 'fine-focus sealed tube'
_diffrn_radiation_type MoK\a
_diffrn_radiation_wavelength 0.71073
_diffrn_reflns_av_R_equivalents 0.0236
_diffrn_reflns_av_sigmaI/netI 0.0282
_diffrn_reflns_limit_h_max 12
_diffrn_reflns_limit_h_min -12
_diffrn_reflns_limit_k_max 7
_diffrn_reflns_limit_k_min -11
_diffrn_reflns_limit_l_max 27
_diffrn_reflns_limit_l_min -27
_diffrn_reflns_number 10385
_diffrn_reflns_theta_full 25.00
_diffrn_reflns_theta_max 25.00
_diffrn_reflns_theta_min 3.46
_exptl_absorpt_coefficient_mu 0.696
_exptl_absorpt_correction_T_max 0.8734
_exptl_absorpt_correction_T_min 0.8184
_exptl_crystal_density_diffrn 1.519
_exptl_crystal_density_method 'not measured'
_exptl_crystal_F_000 1056
_exptl_crystal_size_max 0.30
_exptl_crystal_size_mid 0.30
_exptl_crystal_size_min 0.20
_refine_diff_density_max 0.649
_refine_diff_density_min -0.395
_refine_diff_density_rms 0.062
_refine_ls_extinction_method none
_refine_ls_goodness_of_fit_ref 1.065
_refine_ls_hydrogen_treatment mixed
_refine_ls_matrix_type full
_refine_ls_number_parameters 366
_refine_ls_number_reflns 3913
_refine_ls_number_restraints 0
_refine_ls_restrained_S_all 1.065
_refine_ls_R_factor_all 0.0315
_refine_ls_R_factor_gt 0.0249
_refine_ls_shift/su_max 0.150
_refine_ls_shift/su_mean 0.006
_refine_ls_structure_factor_coef Fsqd
_refine_ls_weighting_details 'w=1/[\s^2^(Fo^2^)+(0.0358P)^2^+0.8296P] where P=(Fo^2^+2Fc^2^)/3'
_refine_ls_weighting_scheme calc
_refine_ls_wR_factor_gt 0.0638
_refine_ls_wR_factor_ref 0.0650
_reflns_number_gt 3322
_reflns_number_total 3913
_reflns_threshold_expression >2sigma(I)
_cod_data_source_file b103501k.txt
_cod_data_source_block 11.cif
_cod_depositor_comments
;
The following automatic conversions were performed:
'_symmetry_cell_setting' value 'Monoclinic' changed to 'monoclinic'
according to '/home/saulius/struct/CIF-dictionaries/cif_core.dic'
dictionary named 'cif_core.dic' version 2.4.1 from 2010-06-29.

Automatic conversion script
Id: cif_fix_enum 1527 2010-12-29 10:47:43Z saulius 

The following automatic conversions were performed:

'_refine_ls_weighting_scheme' value 'calc
w=1/[\s^2^(Fo^2^)+(0.0358P)^2^+0.8296P] where P=(Fo^2^+2Fc^2^)/3' was
changed to 'calc'. New tag '_refine_ls_weighting_details' was
created. The value of the new tag was set to
'w=1/[\s^2^(Fo^2^)+(0.0358P)^2^+0.8296P] where P=(Fo^2^+2Fc^2^)/3'.

Automatic conversion script
Id: cif_fix_values 3143 2015-03-26 13:38:13Z robertas 
;
_cod_original_sg_symbol_H-M P2(1)/n
_cod_original_formula_sum 'C24 H20 N O3 P2 Pd0.50 S'
_cod_database_code 7051162

loop_
_symmetry_equiv_pos_as_xyz
'x, y, z'
'-x+1/2, y+1/2, -z+1/2'
'-x, -y, -z'
'x-1/2, -y-1/2, z-1/2'

loop_
_atom_site_label
_atom_site_type_symbol
_atom_site_fract_x
_atom_site_fract_y
_atom_site_fract_z
_atom_site_U_iso_or_equiv
_atom_site_adp_type
_atom_site_occupancy
_atom_site_calc_flag
_atom_site_refinement_flags
_atom_site_disorder_assembly
_atom_site_disorder_group
Pd1 Pd 0.5000 0.0000 0.0000 0.01117(8) Uani 1 d S . .
P2 P 0.69327(5) 0.15083(6) 0.07458(2) 0.01359(13) Uani 1 d . . .
S1 S 0.69706(5) 0.10396(6) -0.01067(2) 0.01804(14) Uani 1 d . . .
P1 P 0.45309(5) 0.17431(6) 0.11826(2) 0.01471(14) Uani 1 d . . .
O2 O 0.35072(13) 0.05673(16) 0.12885(6) 0.0161(3) Uani 1 d . . .
O1 O 0.37010(14) 0.27005(16) 0.06975(7) 0.0189(3) Uani 1 d . . .
C7 C 0.3831(2) -0.0454(2) 0.17409(10) 0.0148(5) Uani 1 d . . .
C19 C 0.8099(2) 0.0491(2) 0.12292(10) 0.0155(5) Uani 1 d . . .
N1 N 0.55056(16) 0.09453(18) 0.08150(7) 0.0139(4) Uani 1 d . . .
C13 C 0.71773(19) 0.3394(2) 0.09170(10) 0.0156(5) Uani 1 d . . .
C10 C 0.4356(2) -0.2507(3) 0.26030(11) 0.0236(5) Uani 1 d . . .
H10 H 0.451(2) -0.315(3) 0.2894(11) 0.026(7) Uiso 1 d . . .
O3 O 0.51152(15) 0.24853(17) 0.17181(7) 0.0227(4) Uani 1 d . . .
C22 C 0.9866(2) -0.1178(3) 0.19526(11) 0.0252(6) Uani 1 d . . .
H22 H 1.046(2) -0.173(3) 0.2195(10) 0.020(6) Uiso 1 d . . .
C14 C 0.7859(2) 0.3851(3) 0.14515(11) 0.0195(5) Uani 1 d . . .
H14 H 0.825(2) 0.320(3) 0.1715(11) 0.025(7) Uiso 1 d . . .
C16 C 0.7397(2) 0.6309(3) 0.11778(11) 0.0243(6) Uani 1 d . . .
H16 H 0.748(2) 0.724(3) 0.1252(11) 0.024(7) Uiso 1 d . . .
C1 C 0.2731(2) 0.3635(2) 0.08102(10) 0.0200(5) Uani 1 d . . .
C11 C 0.4896(2) -0.2605(3) 0.21024(11) 0.0252(6) Uani 1 d . . .
H11 H 0.543(2) -0.337(3) 0.2047(11) 0.032(7) Uiso 1 d . . .
C8 C 0.3288(2) -0.0338(3) 0.22432(11) 0.0226(5) Uani 1 d . . .
H8 H 0.277(3) 0.045(3) 0.2276(11) 0.029(7) Uiso 1 d . . .
C3 C 0.0538(3) 0.4216(4) 0.06738(13) 0.0369(7) Uani 1 d . . .
H3 H -0.026(3) 0.397(3) 0.0513(12) 0.040(8) Uiso 1 d . . .
C18 C 0.6606(2) 0.4412(3) 0.05120(11) 0.0214(5) Uani 1 d . . .
H18 H 0.618(2) 0.410(2) 0.0170(10) 0.013(6) Uiso 1 d . . .
C17 C 0.6718(2) 0.5864(3) 0.06480(12) 0.0260(6) Uani 1 d . . .
H17 H 0.637(2) 0.645(3) 0.0380(12) 0.031(7) Uiso 1 d . . .
C12 C 0.4628(2) -0.1583(3) 0.16620(10) 0.0206(5) Uani 1 d . . .
H12 H 0.493(2) -0.167(2) 0.1301(10) 0.013(6) Uiso 1 d . . .
C20 C 0.9227(2) 0.0067(2) 0.10373(11) 0.0208(5) Uani 1 d . . .
H20 H 0.936(2) 0.034(2) 0.0640(11) 0.015(6) Uiso 1 d . . .
C23 C 0.8750(2) -0.0764(3) 0.21412(11) 0.0229(5) Uani 1 d . . .
H23 H 0.859(2) -0.107(2) 0.2496(11) 0.016(6) Uiso 1 d . . .
C2 C 0.1490(2) 0.3237(3) 0.06124(12) 0.0284(6) Uani 1 d . . .
H2 H 0.133(2) 0.239(3) 0.0453(11) 0.024(7) Uiso 1 d . . .
C15 C 0.7969(2) 0.5307(3) 0.15792(11) 0.0240(6) Uani 1 d . . .
H15 H 0.845(2) 0.567(3) 0.1927(11) 0.029(7) Uiso 1 d . . .
C24 C 0.7867(2) 0.0078(2) 0.17845(10) 0.0192(5) Uani 1 d . . .
H24 H 0.708(2) 0.031(2) 0.1911(10) 0.015(6) Uiso 1 d . . .
C5 C 0.2074(3) 0.5909(3) 0.11265(14) 0.0354(7) Uani 1 d . . .
H5 H 0.230(3) 0.693(4) 0.1293(13) 0.055(9) Uiso 1 d . . .
C21 C 1.0106(2) -0.0749(3) 0.14070(12) 0.0271(6) Uani 1 d . . .
H21 H 1.081(2) -0.094(2) 0.1289(10) 0.013(6) Uiso 1 d . . .
C6 C 0.3042(2) 0.4952(3) 0.10673(12) 0.0256(6) Uani 1 d . . .
H6 H 0.390(3) 0.518(3) 0.1200(12) 0.032(8) Uiso 1 d . . .
C9 C 0.3560(2) -0.1381(3) 0.26773(11) 0.0269(6) Uani 1 d . . .
H9 H 0.323(2) -0.131(3) 0.3023(12) 0.029(7) Uiso 1 d . . .
C4 C 0.0833(3) 0.5549(3) 0.09283(14) 0.0369(7) Uani 1 d . . .
H4 H 0.015(3) 0.618(3) 0.0950(13) 0.049(9) Uiso 1 d . . .

loop_
_atom_site_aniso_label
_atom_site_aniso_U_11
_atom_site_aniso_U_22
_atom_site_aniso_U_33
_atom_site_aniso_U_23
_atom_site_aniso_U_13
_atom_site_aniso_U_12
Pd1 0.01091(13) 0.01142(13) 0.01088(13) -0.00152(9) 0.00083(9) -0.00028(9)
P2 0.0136(3) 0.0136(3) 0.0131(3) -0.0004(2) 0.0006(2) -0.0010(2)
S1 0.0160(3) 0.0231(3) 0.0153(3) -0.0013(2) 0.0034(2) -0.0048(2)
P1 0.0162(3) 0.0138(3) 0.0143(3) -0.0012(2) 0.0029(2) -0.0006(2)
O2 0.0137(8) 0.0159(8) 0.0182(8) 0.0016(7) 0.0006(6) 0.0006(6)
O1 0.0206(8) 0.0175(8) 0.0196(8) 0.0025(7) 0.0058(7) 0.0054(7)
C7 0.0133(11) 0.0152(11) 0.0147(11) 0.0015(9) -0.0016(9) -0.0028(9)
C19 0.0154(11) 0.0106(10) 0.0191(12) -0.0027(9) -0.0017(9) -0.0011(9)
N1 0.0151(9) 0.0128(9) 0.0131(9) -0.0016(8) 0.0001(7) -0.0014(7)
C13 0.0118(10) 0.0167(12) 0.0188(12) 0.0015(10) 0.0040(9) 0.0004(9)
C10 0.0237(13) 0.0232(13) 0.0217(13) 0.0085(11) -0.0028(10) -0.0045(10)
O3 0.0248(9) 0.0244(9) 0.0194(8) -0.0072(7) 0.0052(7) -0.0047(7)
C22 0.0251(13) 0.0156(12) 0.0306(14) -0.0013(11) -0.0088(11) 0.0026(10)
C14 0.0159(12) 0.0203(13) 0.0223(12) -0.0001(11) 0.0029(10) -0.0006(10)
C16 0.0270(13) 0.0143(13) 0.0334(15) -0.0034(11) 0.0106(11) -0.0041(10)
C1 0.0208(12) 0.0190(12) 0.0225(12) 0.0068(10) 0.0106(10) 0.0047(10)
C11 0.0228(13) 0.0208(13) 0.0312(14) 0.0049(11) 0.0014(11) 0.0049(11)
C8 0.0204(12) 0.0235(13) 0.0247(13) -0.0005(11) 0.0062(10) 0.0026(10)
C3 0.0183(14) 0.056(2) 0.0372(16) 0.0093(15) 0.0066(12) 0.0000(14)
C18 0.0225(12) 0.0192(12) 0.0206(13) 0.0010(11) -0.0017(10) -0.0020(10)
C17 0.0298(14) 0.0187(13) 0.0294(14) 0.0095(12) 0.0044(12) 0.0043(11)
C12 0.0216(12) 0.0229(13) 0.0180(12) 0.0000(11) 0.0054(10) 0.0000(10)
C20 0.0196(12) 0.0187(12) 0.0235(13) -0.0047(11) 0.0013(10) -0.0008(10)
C23 0.0273(13) 0.0194(13) 0.0192(13) 0.0047(11) -0.0047(11) -0.0040(10)
C2 0.0260(14) 0.0288(15) 0.0311(15) 0.0011(13) 0.0066(11) -0.0050(12)
C15 0.0209(12) 0.0256(14) 0.0248(13) -0.0061(11) 0.0018(11) -0.0050(10)
C24 0.0194(12) 0.0176(12) 0.0194(12) -0.0023(10) -0.0007(10) -0.0002(10)
C5 0.0323(15) 0.0209(14) 0.058(2) 0.0034(14) 0.0210(14) 0.0056(12)
C21 0.0194(13) 0.0202(13) 0.0392(16) -0.0065(12) -0.0026(12) 0.0050(11)
C6 0.0229(13) 0.0175(13) 0.0389(16) 0.0008(12) 0.0122(12) 0.0005(11)
C9 0.0329(14) 0.0336(15) 0.0155(12) 0.0026(11) 0.0080(11) -0.0015(12)
C4 0.0314(16) 0.0298(15) 0.0527(19) 0.0080(15) 0.0166(14) 0.0106(13)

loop_
_atom_type_symbol
_atom_type_description
_atom_type_scat_dispersion_real
_atom_type_scat_dispersion_imag
_atom_type_scat_source
C C 0.0033 0.0016 'International Tables Vol C Tables 4.2.6.8 and 6.1.1.4'
H H 0.0000 0.0000 'International Tables Vol C Tables 4.2.6.8 and 6.1.1.4'
N N 0.0061 0.0033 'International Tables Vol C Tables 4.2.6.8 and 6.1.1.4'
O O 0.0106 0.0060 'International Tables Vol C Tables 4.2.6.8 and 6.1.1.4'
P P 0.1023 0.0942 'International Tables Vol C Tables 4.2.6.8 and 6.1.1.4'
S S 0.1246 0.1234 'International Tables Vol C Tables 4.2.6.8 and 6.1.1.4'
Pd Pd -0.9988 1.0072 'International Tables Vol C Tables 4.2.6.8 and 6.1.1.4'

loop_
_geom_angle_atom_site_label_1
_geom_angle_atom_site_label_2
_geom_angle_atom_site_label_3
_geom_angle
_geom_angle_site_symmetry_1
_geom_angle_site_symmetry_3
_geom_angle_publ_flag
N1 Pd1 N1 180.0 . 3_655 ?
N1 Pd1 S1 79.34(6) . . ?
N1 Pd1 S1 100.66(6) 3_655 . ?
N1 Pd1 S1 100.66(6) . 3_655 ?
N1 Pd1 S1 79.34(6) 3_655 3_655 ?
S1 Pd1 S1 180.0 . 3_655 ?
N1 Pd1 P2 34.88(5) . . ?
N1 Pd1 P2 145.12(5) 3_655 . ?
S1 Pd1 P2 44.67(2) . . ?
S1 Pd1 P2 135.33(2) 3_655 . ?
N1 Pd1 P2 145.12(5) . 3_655 ?
N1 Pd1 P2 34.88(5) 3_655 3_655 ?
S1 Pd1 P2 135.33(2) . 3_655 ?
S1 Pd1 P2 44.67(2) 3_655 3_655 ?
P2 Pd1 P2 180.0 . 3_655 ?
N1 P2 C19 109.39(10) . . ?
N1 P2 C13 113.04(9) . . ?
C19 P2 C13 108.18(10) . . ?
N1 P2 S1 100.95(7) . . ?
C19 P2 S1 111.76(8) . . ?
C13 P2 S1 113.40(8) . . ?
N1 P2 Pd1 46.08(6) . . ?
C19 P2 Pd1 118.70(7) . . ?
C13 P2 Pd1 132.67(7) . . ?
S1 P2 Pd1 55.17(3) . . ?
P2 S1 Pd1 80.17(4) . . ?
O3 P1 O1 116.53(9) . . ?
O3 P1 O2 113.76(9) . . ?
O1 P1 O2 100.04(8) . . ?
O3 P1 N1 115.77(9) . . ?
O1 P1 N1 102.63(9) . . ?
O2 P1 N1 106.29(9) . . ?
C7 O2 P1 118.85(13) . . ?
C1 O1 P1 124.03(14) . . ?
C12 C7 C8 121.4(2) . . ?
C12 C7 O2 119.7(2) . . ?
C8 C7 O2 118.9(2) . . ?
C24 C19 C20 120.0(2) . . ?
C24 C19 P2 120.38(17) . . ?
C20 C19 P2 119.58(18) . . ?
P1 N1 P2 125.99(11) . . ?
P1 N1 Pd1 125.05(10) . . ?
P2 N1 Pd1 99.04(9) . . ?
C14 C13 C18 119.7(2) . . ?
C14 C13 P2 121.75(17) . . ?
C18 C13 P2 118.49(17) . . ?
C11 C10 C9 120.4(2) . . ?
C21 C22 C23 120.0(2) . . ?
C15 C14 C13 120.0(2) . . ?
C17 C16 C15 120.2(2) . . ?
C6 C1 C2 122.2(2) . . ?
C6 C1 O1 119.6(2) . . ?
C2 C1 O1 118.0(2) . . ?
C10 C11 C12 120.4(2) . . ?
C7 C8 C9 118.9(2) . . ?
C4 C3 C2 120.6(3) . . ?
C17 C18 C13 119.6(2) . . ?
C16 C17 C18 120.4(2) . . ?
C7 C12 C11 118.8(2) . . ?
C21 C20 C19 119.2(2) . . ?
C22 C23 C24 120.3(2) . . ?
C1 C2 C3 118.1(3) . . ?
C14 C15 C16 120.1(2) . . ?
C23 C24 C19 119.6(2) . . ?
C4 C5 C6 120.3(3) . . ?
C22 C21 C20 120.8(3) . . ?
C1 C6 C5 118.7(2) . . ?
C10 C9 C8 120.1(2) . . ?
C5 C4 C3 120.1(3) . . ?

loop_
_geom_bond_atom_site_label_1
_geom_bond_atom_site_label_2
_geom_bond_distance
_geom_bond_site_symmetry_2
_geom_bond_publ_flag
Pd1 N1 2.0699(17) . ?
Pd1 N1 2.0699(17) 3_655 ?
Pd1 S1 2.3641(7) . ?
Pd1 S1 2.3641(7) 3_655 ?
Pd1 P2 2.8378(9) . ?
Pd1 P2 2.8378(9) 3_655 ?
P2 N1 1.6431(18) . ?
P2 C19 1.802(2) . ?
P2 C13 1.806(2) . ?
P2 S1 2.0246(9) . ?
P1 O3 1.4659(16) . ?
P1 O1 1.5858(16) . ?
P1 O2 1.5922(16) . ?
P1 N1 1.6245(18) . ?
O2 C7 1.414(3) . ?
O1 C1 1.408(3) . ?
C7 C12 1.381(3) . ?
C7 C8 1.383(3) . ?
C19 C24 1.399(3) . ?
C19 C20 1.405(3) . ?
C13 C14 1.396(3) . ?
C13 C18 1.400(3) . ?
C10 C11 1.376(4) . ?
C10 C9 1.376(4) . ?
C22 C21 1.385(4) . ?
C22 C23 1.387(4) . ?
C14 C15 1.385(3) . ?
C16 C17 1.383(4) . ?
C16 C15 1.386(4) . ?
C1 C6 1.378(3) . ?
C1 C2 1.381(3) . ?
C11 C12 1.388(3) . ?
C8 C9 1.392(3) . ?
C3 C4 1.385(4) . ?
C3 C2 1.388(4) . ?
C18 C17 1.386(4) . ?
C20 C21 1.388(3) . ?
C23 C24 1.391(3) . ?
C5 C4 1.372(4) . ?
C5 C6 1.388(4) . ?
